data_4300581
loop_
_publ_author_name
'Panda, Tarun K.'
'Gamer, Michael T.'
'Roesky, Peter W.'

_publ_section_title
;
 Yttrium and Lanthanide Complexes Having a Chiral Phosphanylamide in the
 Coordination Sphere
;
_journal_coden_ASTM INOCAJ
_journal_issue 2
_journal_name_full 'Inorganic Chemistry'
_journal_page_first 910
_journal_page_last 916
_journal_paper_doi 10.1021/ic051584e
_journal_volume 45
_journal_year 2006
_chemical_absolute_configuration rmad
_chemical_formula_sum 'C32 H35 N O P Y'
_chemical_formula_weight 569.49
_space_group_IT_number 19
_symmetry_cell_setting orthorhombic
_symmetry_space_group_name_Hall 'P 2ac 2ab'
_symmetry_space_group_name_H-M 'P 21 21 21'
_cell_angle_alpha 90.00
_cell_angle_beta 90.00
_cell_angle_gamma 90.00
_cell_formula_units_Z 4
_cell_length_a 11.710(4)
_cell_length_b 13.453(4)
_cell_length_c 17.967(6)
_cell_measurement_temperature 173(2)
_cell_volume 2830.3(16)
_diffrn_ambient_temperature 173(2)
_exptl_crystal_density_diffrn 1.336
_cod_database_code 4300581

loop_
_symmetry_equiv_pos_as_xyz
'x, y, z'
'-x+1/2, -y, z+1/2'
'-x, y+1/2, -z+1/2'
'x+1/2, -y+1/2, -z'

loop_
_atom_site_label
_atom_site_type_symbol
_atom_site_fract_x
_atom_site_fract_y
_atom_site_fract_z
_atom_site_U_iso_or_equiv
_atom_site_adp_type
_atom_site_occupancy
_atom_site_symmetry_multiplicity
_atom_site_calc_flag
_atom_site_refinement_flags
_atom_site_disorder_assembly
_atom_site_disorder_group
Y Y 0.096922(19) 0.037233(18) 0.854119(13) 0.02089(6) Uani 1 1 d . . .
P P 0.07016(5) -0.05286(5) 0.99644(3) 0.01904(13) Uani 1 1 d . . .
O O 0.18723(18) -0.11915(15) 0.83210(12) 0.0337(5) Uani 1 1 d . . .
N N 0.16429(16) 0.03270(17) 0.97087(11) 0.0199(4) Uani 1 1 d . . .
C1 C -0.0060(4) 0.2054(3) 0.8535(2) 0.0575(11) Uani 1 1 d . . .
H1 H -0.0207 0.2567 0.8886 0.069 Uiso 1 1 calc R . .
C2 C -0.0906(3) 0.1334(3) 0.8514(2) 0.0475(8) Uani 1 1 d . . .
H2 H -0.1499 0.1458 0.8862 0.057 Uiso 1 1 calc R . .
C3 C -0.1093(3) 0.0481(3) 0.8109(2) 0.0499(9) Uani 1 1 d . . .
H3 H -0.1783 0.0163 0.8252 0.060 Uiso 1 1 calc R . .
C4 C -0.0548(4) -0.0029(3) 0.7554(3) 0.0612(13) Uani 1 1 d . . .
H4 H -0.0945 -0.0617 0.7417 0.073 Uiso 1 1 calc R . .
C5 C 0.0430(4) 0.0103(4) 0.7148(2) 0.0677(14) Uani 1 1 d . . .
H5 H 0.0533 -0.0393 0.6777 0.081 Uiso 1 1 calc R . .
C6 C 0.1294(4) 0.0792(5) 0.7157(2) 0.0751(17) Uani 1 1 d . . .
H6 H 0.1866 0.0648 0.6798 0.090 Uiso 1 1 calc R . .
C7 C 0.1545(3) 0.1651(5) 0.7560(3) 0.0784(19) Uani 1 1 d . . .
H7 H 0.2248 0.1946 0.7414 0.094 Uiso 1 1 calc R . .
C8 C 0.0987(5) 0.2184(3) 0.8140(3) 0.0749(17) Uani 1 1 d . . .
H8 H 0.1403 0.2752 0.8298 0.090 Uiso 1 1 calc R . .
C9 C 0.2497(2) 0.0755(2) 1.02190(15) 0.0253(6) Uani 1 1 d . . .
H9 H 0.2620 0.0277 1.0638 0.030 Uiso 1 1 calc R . .
C10 C 0.2077(3) 0.1740(3) 1.0545(2) 0.0473(9) Uani 1 1 d . . .
H10A H 0.2008 0.2233 1.0146 0.071 Uiso 1 1 calc R . .
H10B H 0.2624 0.1977 1.0917 0.071 Uiso 1 1 calc R . .
H10C H 0.1330 0.1640 1.0779 0.071 Uiso 1 1 calc R . .
C11 C 0.3622(2) 0.0876(2) 0.97997(15) 0.0250(5) Uani 1 1 d . . .
C12 C 0.4597(2) 0.0379(3) 1.00178(17) 0.0363(6) Uani 1 1 d . . .
H12 H 0.4583 -0.0023 1.0452 0.044 Uiso 1 1 calc R . .
C13 C 0.5605(2) 0.0462(3) 0.9605(2) 0.0451(8) Uani 1 1 d . . .
H13 H 0.6268 0.0106 0.9754 0.054 Uiso 1 1 calc R . .
C14 C 0.5637(3) 0.1058(3) 0.8984(2) 0.0498(9) Uani 1 1 d . . .
H14 H 0.6326 0.1127 0.8709 0.060 Uiso 1 1 calc R . .
C15 C 0.4671(3) 0.1554(3) 0.8761(2) 0.0528(10) Uani 1 1 d . . .
H15 H 0.4687 0.1952 0.8325 0.063 Uiso 1 1 calc R . .
C16 C 0.3676(3) 0.1476(3) 0.91706(19) 0.0387(7) Uani 1 1 d . . .
H16 H 0.3019 0.1838 0.9020 0.046 Uiso 1 1 calc R . .
C17 C 0.1488(2) -0.1573(2) 1.03776(14) 0.0243(5) Uani 1 1 d . . .
C18 C 0.0970(3) -0.2280(2) 1.08270(16) 0.0350(6) Uani 1 1 d . . .
H18 H 0.0191 -0.2203 1.0962 0.042 Uiso 1 1 calc R . .
C19 C 0.1579(4) -0.3099(3) 1.1082(2) 0.0477(9) Uani 1 1 d . . .
H19 H 0.1217 -0.3580 1.1389 0.057 Uiso 1 1 calc R . .
C20 C 0.2720(4) -0.3209(3) 1.0886(2) 0.0495(9) Uani 1 1 d . . .
H20 H 0.3143 -0.3762 1.1064 0.059 Uiso 1 1 calc R . .
C21 C 0.3235(3) -0.2521(3) 1.04387(19) 0.0416(8) Uani 1 1 d . . .
H21 H 0.4014 -0.2601 1.0304 0.050 Uiso 1 1 calc R . .
C22 C 0.2632(2) -0.1710(2) 1.01811(16) 0.0285(6) Uani 1 1 d . . .
H22 H 0.2998 -0.1240 0.9867 0.034 Uiso 1 1 calc R . .
C23 C -0.0161(2) -0.01004(19) 1.07539(15) 0.0238(5) Uani 1 1 d . . .
C24 C -0.1229(2) 0.0299(3) 1.05914(17) 0.0343(6) Uani 1 1 d . . .
H24 H -0.1493 0.0303 1.0091 0.041 Uiso 1 1 calc R . .
C25 C -0.1915(3) 0.0690(3) 1.1151(2) 0.0448(9) Uani 1 1 d . . .
H25 H -0.2636 0.0970 1.1031 0.054 Uiso 1 1 calc R . .
C26 C -0.1551(3) 0.0674(3) 1.18778(18) 0.0408(8) Uani 1 1 d . . .
H26 H -0.2020 0.0943 1.2259 0.049 Uiso 1 1 calc R . .
C27 C -0.0503(3) 0.0265(3) 1.20534(16) 0.0383(7) Uani 1 1 d . . .
H27 H -0.0255 0.0247 1.2557 0.046 Uiso 1 1 calc R . .
C28 C 0.0189(2) -0.0118(2) 1.14958(17) 0.0336(6) Uani 1 1 d . . .
H28 H 0.0910 -0.0396 1.1621 0.040 Uiso 1 1 calc R . .
C29 C 0.3039(3) -0.1296(3) 0.8059(2) 0.0536(10) Uani 1 1 d . . .
H29A H 0.3587 -0.1142 0.8462 0.064 Uiso 1 1 calc R . .
H29B H 0.3185 -0.0842 0.7636 0.064 Uiso 1 1 calc R . .
C30 C 0.3155(4) -0.2364(3) 0.7818(3) 0.0660(12) Uiso 1 1 d . . .
H30A H 0.2965 -0.2442 0.7284 0.079 Uiso 1 1 calc R . .
H30B H 0.3940 -0.2611 0.7905 0.079 Uiso 1 1 calc R . .
C31 C 0.2327(4) -0.2890(4) 0.8291(3) 0.0635(11) Uiso 1 1 d . . .
H31A H 0.2642 -0.3015 0.8793 0.076 Uiso 1 1 calc R . .
H31B H 0.2096 -0.3530 0.8065 0.076 Uiso 1 1 calc R . .
C32 C 0.1332(3) -0.2168(3) 0.8321(2) 0.0497(9) Uani 1 1 d . . .
H32A H 0.0829 -0.2249 0.7882 0.060 Uiso 1 1 calc R . .
H32B H 0.0875 -0.2268 0.8779 0.060 Uiso 1 1 calc R . .

loop_
_atom_site_aniso_label
_atom_site_aniso_U_11
_atom_site_aniso_U_22
_atom_site_aniso_U_33
_atom_site_aniso_U_23
_atom_site_aniso_U_13
_atom_site_aniso_U_12
Y 0.02351(10) 0.02281(11) 0.01635(10) 0.00206(10) 0.00096(9) 0.00045(10)
P 0.0196(3) 0.0222(3) 0.0153(3) 0.0002(2) 0.0007(2) -0.0010(2)
O 0.0404(11) 0.0286(11) 0.0320(11) -0.0059(8) 0.0076(8) 0.0057(9)
N 0.0192(9) 0.0217(10) 0.0187(9) -0.0012(9) 0.0010(7) -0.0026(9)
C1 0.093(3) 0.0331(18) 0.046(2) -0.0067(18) -0.031(2) 0.028(2)
C2 0.0457(17) 0.058(2) 0.0392(16) 0.0167(17) 0.0074(17) 0.0314(17)
C3 0.0280(14) 0.043(2) 0.079(3) 0.0340(19) -0.0066(15) 0.0025(15)
C4 0.059(2) 0.0366(19) 0.088(3) -0.0067(19) -0.048(2) 0.0047(17)
C5 0.079(3) 0.097(4) 0.0269(18) -0.018(2) -0.0193(19) 0.036(3)
C6 0.060(3) 0.138(5) 0.0273(18) 0.033(3) 0.0129(17) 0.036(3)
C7 0.036(2) 0.112(4) 0.087(4) 0.082(4) -0.013(2) -0.022(2)
C8 0.091(3) 0.033(2) 0.101(4) 0.036(2) -0.069(3) -0.028(2)
C9 0.0279(13) 0.0283(14) 0.0197(13) -0.0059(10) -0.0006(10) -0.0067(10)
C10 0.0440(18) 0.044(2) 0.054(2) -0.0281(17) 0.0146(16) -0.0134(15)
C11 0.0217(11) 0.0272(14) 0.0262(13) -0.0051(11) -0.0014(9) -0.0053(10)
C12 0.0280(12) 0.0469(17) 0.0339(15) -0.0064(16) -0.0070(11) -0.0003(14)
C13 0.0243(13) 0.053(2) 0.058(2) -0.0136(19) -0.0061(12) 0.0038(15)
C14 0.0306(16) 0.059(2) 0.059(2) -0.0090(19) 0.0124(15) -0.0089(15)
C15 0.0397(18) 0.069(3) 0.050(2) 0.0192(18) 0.0101(15) -0.0134(17)
C16 0.0277(14) 0.0456(19) 0.0429(19) 0.0102(15) 0.0035(12) -0.0036(12)
C17 0.0323(14) 0.0238(14) 0.0168(12) 0.0008(10) -0.0037(10) -0.0001(10)
C18 0.0424(15) 0.0344(15) 0.0281(14) 0.0069(12) 0.0008(13) -0.0037(14)
C19 0.079(3) 0.0319(18) 0.0327(18) 0.0118(14) -0.0042(17) 0.0014(17)
C20 0.075(3) 0.0351(18) 0.0381(19) 0.0059(15) -0.0133(17) 0.0236(18)
C21 0.0473(18) 0.0421(19) 0.0352(18) -0.0034(14) -0.0056(13) 0.0240(15)
C22 0.0353(15) 0.0274(14) 0.0227(14) -0.0026(11) -0.0010(11) 0.0058(11)
C23 0.0227(12) 0.0261(14) 0.0227(13) -0.0018(10) 0.0062(9) -0.0031(9)
C24 0.0307(13) 0.0433(17) 0.0289(13) -0.0026(14) 0.0013(10) 0.0056(13)
C25 0.0312(15) 0.061(2) 0.0427(18) -0.0108(16) 0.0074(13) 0.0139(15)
C26 0.0365(16) 0.050(2) 0.0361(17) -0.0111(15) 0.0171(13) -0.0013(14)
C27 0.0376(15) 0.056(2) 0.0217(13) -0.0066(15) 0.0070(11) -0.0051(15)
C28 0.0269(12) 0.0508(18) 0.0231(13) -0.0014(14) 0.0021(11) -0.0014(11)
C29 0.0425(19) 0.067(3) 0.051(2) 0.0009(19) 0.0159(16) 0.0173(18)
C32 0.071(2) 0.0357(19) 0.043(2) -0.0119(15) -0.0013(17) -0.0084(16)

loop_
_geom_bond_atom_site_label_1
_geom_bond_atom_site_label_2
_geom_bond_distance
_geom_bond_site_symmetry_2
_geom_bond_publ_flag
Y N 2.242(2) . ?
Y O 2.388(2) . ?
Y C3 2.541(3) . ?
Y C8 2.542(3) . ?
Y C2 2.549(3) . ?
Y C7 2.554(4) . ?
Y C1 2.564(3) . ?
Y C4 2.568(3) . ?
Y C6 2.579(4) . ?
Y C5 2.607(4) . ?
Y P 2.8471(10) . ?
P N 1.659(2) . ?
P C23 1.834(3) . ?
P C17 1.837(3) . ?
O C29 1.452(4) . ?
O C32 1.458(4) . ?
N C9 1.474(3) . ?
C1 C2 1.387(6) . ?
C1 C8 1.428(8) . ?
C2 C3 1.375(6) . ?
C3 C4 1.368(6) . ?
C4 C5 1.370(7) . ?
C5 C6 1.373(8) . ?
C6 C7 1.394(8) . ?
C7 C8 1.425(8) . ?
C9 C11 1.526(4) . ?
C9 C10 1.529(4) . ?
C11 C12 1.380(4) . ?
C11 C16 1.391(4) . ?
C12 C13 1.399(4) . ?
C13 C14 1.376(5) . ?
C14 C15 1.372(5) . ?
C15 C16 1.382(5) . ?
C17 C18 1.387(4) . ?
C17 C22 1.397(4) . ?
C18 C19 1.390(5) . ?
C19 C20 1.390(6) . ?
C20 C21 1.366(5) . ?
C21 C22 1.378(4) . ?
C23 C24 1.392(4) . ?
C23 C28 1.395(4) . ?
C24 C25 1.391(4) . ?
C25 C26 1.373(5) . ?
C26 C27 1.382(5) . ?
C27 C28 1.388(4) . ?
C29 C30 1.506(6) . ?
C30 C31 1.471(6) . ?
C31 C32 1.518(6) . ?
